data_7109643
loop_
_publ_author_name
'Holger Braunschweig'
'Qing Ye'
'Alexander Damme'
'Krzysztof Radacki'

_publ_section_title
;
 Synthesis and structure of the first heterodinuclear bis(borylene)
 complexes
;
_journal_name_full Chem.Commun.
_journal_page_first 7593
_journal_paper_doi 10.1039/c3cc43877e
_journal_volume 49
_journal_year 2013
_chemical_formula_moiety 'C37 H64 B2 Fe N O3 P Pt Si2'
_chemical_formula_sum 'C37 H64 B2 Fe N O3 P Pt Si2'
_chemical_formula_weight 930.60
_chemical_name_common
;

?

;
_chemical_name_systematic
; 

?

;
_space_group_IT_number 14
_symmetry_cell_setting monoclinic
_symmetry_space_group_name_Hall '-P 2ybc'
_symmetry_space_group_name_H-M 'P 1 21/c 1'
_atom_sites_solution_hydrogens geom
_atom_sites_solution_primary direct
_atom_sites_solution_secondary difmap
_audit_creation_method SHELXL-97
_cell_angle_alpha 90.00
_cell_angle_beta 94.824(15)
_cell_angle_gamma 90.00
_cell_formula_units_Z 4
_cell_length_a 21.750(16)
_cell_length_b 12.337(9)
_cell_length_c 15.479(12)
_cell_measurement_temperature 100(2)
_cell_volume 4139(5)
_computing_cell_refinement 'Saint+ ver. 7.68A (Bruker AXS)'
_computing_data_collection 'APEX2 ver. 2010.3 (Bruker AXS)'
_computing_data_reduction 'Saint+ ver. 7.68A (Bruker AXS)'
_computing_molecular_graphics 'XP ver. 5.1 (Bruker AXS, 1998)'
_computing_publication_material 'SHELXL-97 (Sheldrick, 2008)'
_computing_structure_refinement 'SHELXL-97 (Sheldrick, 2008)'
_computing_structure_solution 'SHELXS-97 (Sheldrick, 2008)'
_diffrn_ambient_temperature 100(2)
_diffrn_detector_area_resol_mean 8.333
_diffrn_measured_fraction_theta_full 0.993
_diffrn_measured_fraction_theta_max 0.989
_diffrn_measurement_device_type 'Bruker X8-APEX II'
_diffrn_measurement_method '\f and \w scans'
_diffrn_radiation_monochromator 'multi-layer mirror'
_diffrn_radiation_source 'rotating anode'
_diffrn_radiation_type MoK\a
_diffrn_radiation_wavelength 0.71073
_diffrn_reflns_av_R_equivalents 0.0517
_diffrn_reflns_av_sigmaI/netI 0.0451
_diffrn_reflns_limit_h_max 27
_diffrn_reflns_limit_h_min -27
_diffrn_reflns_limit_k_max 14
_diffrn_reflns_limit_k_min -15
_diffrn_reflns_limit_l_max 19
_diffrn_reflns_limit_l_min -19
_diffrn_reflns_number 43855
_diffrn_reflns_theta_full 26.00
_diffrn_reflns_theta_max 26.78
_diffrn_reflns_theta_min 0.94
_exptl_absorpt_coefficient_mu 3.858
_exptl_absorpt_correction_T_max 0.7454
_exptl_absorpt_correction_T_min 0.5480
_exptl_absorpt_correction_type multi-scan
_exptl_absorpt_process_details 'Sadabs 2008/1 (Bruker 2008)'
_exptl_crystal_colour red
_exptl_crystal_density_diffrn 1.493
_exptl_crystal_density_method 'not measured'
_exptl_crystal_description plate
_exptl_crystal_F_000 1896
_exptl_crystal_size_max 0.33
_exptl_crystal_size_mid 0.31
_exptl_crystal_size_min 0.07
_refine_diff_density_max 0.836
_refine_diff_density_min -0.830
_refine_diff_density_rms 0.108
_refine_ls_extinction_method none
_refine_ls_goodness_of_fit_ref 1.012
_refine_ls_hydrogen_treatment constr
_refine_ls_matrix_type full
_refine_ls_number_parameters 443
_refine_ls_number_reflns 8727
_refine_ls_number_restraints 0
_refine_ls_restrained_S_all 1.012
_refine_ls_R_factor_all 0.0370
_refine_ls_R_factor_gt 0.0267
_refine_ls_shift/su_max 0.002
_refine_ls_shift/su_mean 0.000
_refine_ls_structure_factor_coef Fsqd
_refine_ls_weighting_details 'calc w=1/[\s^2^(Fo^2^)+(0.0168P)^2^+2.7851P] where P=(Fo^2^+2Fc^2^)/3'
_refine_ls_weighting_scheme calc
_refine_ls_wR_factor_gt 0.0531
_refine_ls_wR_factor_ref 0.0567
_reflns_number_gt 7352
_reflns_number_total 8727
_reflns_threshold_expression >2sigma(I)
_cod_data_source_file c3cc43877e.txt
_cod_data_source_block 7
_cod_original_sg_symbol_H-M P2(1)/c
_cod_database_code 7109643

loop_
_symmetry_equiv_pos_as_xyz
'x, y, z'
'-x, y+1/2, -z+1/2'
'-x, -y, -z'
'x, -y-1/2, z-1/2'

loop_
_atom_site_label
_atom_site_type_symbol
_atom_site_fract_x
_atom_site_fract_y
_atom_site_fract_z
_atom_site_U_iso_or_equiv
_atom_site_adp_type
_atom_site_occupancy
_atom_site_symmetry_multiplicity
_atom_site_calc_flag
_atom_site_refinement_flags
Pt1 Pt 0.236703(5) 0.009404(9) 0.320667(7) 0.01300(4) Uani 1 1 d .
Fe1 Fe 0.231162(18) -0.08040(4) 0.47026(3) 0.01362(10) Uani 1 1 d .
C1 C 0.29496(13) -0.0754(3) 0.54963(19) 0.0188(7) Uani 1 1 d .
O2 O 0.33560(9) -0.0747(2) 0.60243(13) 0.0274(6) Uani 1 1 d .
C3 C 0.17826(14) 0.0020(3) 0.52265(19) 0.0190(7) Uani 1 1 d .
O4 O 0.14406(10) 0.0547(2) 0.55776(15) 0.0299(6) Uani 1 1 d .
C5 C 0.21040(14) -0.2174(3) 0.48232(19) 0.0202(7) Uani 1 1 d .
O6 O 0.19733(11) -0.3075(2) 0.48907(15) 0.0312(6) Uani 1 1 d .
P10 P 0.25899(3) 0.09421(7) 0.19284(5) 0.01334(17) Uani 1 1 d .
C11 C 0.27526(12) 0.2395(2) 0.20843(18) 0.0141(6) Uani 1 1 d .
H11 H 0.2858 0.2710 0.1520 0.017 Uiso 1 1 calc R
C12 C 0.21944(13) 0.3010(3) 0.23870(19) 0.0183(7) Uani 1 1 d .
H12A H 0.1843 0.2945 0.1940 0.022 Uiso 1 1 calc R
H12B H 0.2071 0.2676 0.2928 0.022 Uiso 1 1 calc R
C13 C 0.23388(14) 0.4202(3) 0.2549(2) 0.0217(7) Uani 1 1 d .
H13A H 0.1977 0.4559 0.2773 0.026 Uiso 1 1 calc R
H13B H 0.2417 0.4554 0.1994 0.026 Uiso 1 1 calc R
C14 C 0.28990(15) 0.4357(3) 0.3197(2) 0.0250(8) Uani 1 1 d .
H14A H 0.2999 0.5139 0.3248 0.030 Uiso 1 1 calc R
H14B H 0.2803 0.4092 0.3774 0.030 Uiso 1 1 calc R
C15 C 0.34514(14) 0.3747(3) 0.2910(2) 0.0248(8) Uani 1 1 d .
H15A H 0.3577 0.4071 0.2367 0.030 Uiso 1 1 calc R
H15B H 0.3801 0.3820 0.3359 0.030 Uiso 1 1 calc R
C16 C 0.33067(14) 0.2557(3) 0.2762(2) 0.0200(7) Uani 1 1 d .
H16A H 0.3214 0.2220 0.3316 0.024 Uiso 1 1 calc R
H16B H 0.3673 0.2189 0.2561 0.024 Uiso 1 1 calc R
C21 C 0.32979(13) 0.0373(3) 0.15102(19) 0.0163(7) Uani 1 1 d .
H21 H 0.3601 0.0274 0.2027 0.020 Uiso 1 1 calc R
C22 C 0.36207(13) 0.1067(3) 0.0875(2) 0.0211(7) Uani 1 1 d .
H22A H 0.3716 0.1786 0.1136 0.025 Uiso 1 1 calc R
H22B H 0.3343 0.1177 0.0342 0.025 Uiso 1 1 calc R
C23 C 0.42183(14) 0.0525(3) 0.0643(2) 0.0270(8) Uani 1 1 d .
H23A H 0.4415 0.0980 0.0217 0.032 Uiso 1 1 calc R
H23B H 0.4508 0.0466 0.1170 0.032 Uiso 1 1 calc R
C24 C 0.40947(15) -0.0590(3) 0.0265(2) 0.0279(8) Uani 1 1 d .
H24A H 0.4490 -0.0934 0.0146 0.034 Uiso 1 1 calc R
H24B H 0.3837 -0.0526 -0.0291 0.034 Uiso 1 1 calc R
C25 C 0.37664(14) -0.1300(3) 0.0884(2) 0.0299(8) Uani 1 1 d .
H25A H 0.4044 -0.1434 0.1414 0.036 Uiso 1 1 calc R
H25B H 0.3666 -0.2008 0.0606 0.036 Uiso 1 1 calc R
C26 C 0.31749(14) -0.0761(3) 0.1131(2) 0.0261(8) Uani 1 1 d .
H26A H 0.2985 -0.1217 0.1562 0.031 Uiso 1 1 calc R
H26B H 0.2879 -0.0706 0.0610 0.031 Uiso 1 1 calc R
C31 C 0.19671(12) 0.0831(3) 0.10373(18) 0.0155(7) Uani 1 1 d .
H31 H 0.2028 0.0113 0.0757 0.019 Uiso 1 1 calc R
C32 C 0.13239(13) 0.0786(3) 0.13771(19) 0.0187(7) Uani 1 1 d .
H32A H 0.1314 0.0198 0.1811 0.022 Uiso 1 1 calc R
H32B H 0.1241 0.1479 0.1668 0.022 Uiso 1 1 calc R
C33 C 0.08208(14) 0.0586(3) 0.0639(2) 0.0259(8) Uani 1 1 d .
H33A H 0.0877 -0.0143 0.0390 0.031 Uiso 1 1 calc R
H33B H 0.0411 0.0606 0.0872 0.031 Uiso 1 1 calc R
C34 C 0.08452(14) 0.1434(3) -0.0069(2) 0.0287(9) Uani 1 1 d .
H34A H 0.0529 0.1266 -0.0548 0.034 Uiso 1 1 calc R
H34B H 0.0750 0.2155 0.0167 0.034 Uiso 1 1 calc R
C35 C 0.14774(14) 0.1464(3) -0.04164(19) 0.0278(8) Uani 1 1 d .
H35A H 0.1487 0.2044 -0.0857 0.033 Uiso 1 1 calc R
H35B H 0.1557 0.0765 -0.0700 0.033 Uiso 1 1 calc R
C36 C 0.19812(13) 0.1674(3) 0.03165(19) 0.0210(7) Uani 1 1 d .
H36A H 0.2390 0.1657 0.0079 0.025 Uiso 1 1 calc R
H36B H 0.1923 0.2405 0.0561 0.025 Uiso 1 1 calc R
B40 B 0.30237(15) -0.0417(3) 0.4099(2) 0.0153(7) Uani 1 1 d .
C41 C 0.37235(13) -0.0343(3) 0.39782(18) 0.0147(6) Uani 1 1 d .
C42 C 0.40169(13) -0.1197(3) 0.35586(18) 0.0168(7) Uani 1 1 d .
C43 C 0.46339(13) -0.1084(3) 0.33743(19) 0.0204(7) Uani 1 1 d .
C44 C 0.49409(14) -0.0130(3) 0.3601(2) 0.0223(8) Uani 1 1 d .
H44 H 0.5350 -0.0039 0.3441 0.027 Uiso 1 1 calc R
C45 C 0.46780(13) 0.0698(3) 0.40504(19) 0.0189(7) Uani 1 1 d .
C46 C 0.40672(13) 0.0587(3) 0.42490(18) 0.0171(7) Uani 1 1 d .
C47 C 0.37861(13) 0.1436(3) 0.47914(19) 0.0207(7) Uani 1 1 d .
H47A H 0.3971 0.1390 0.5390 0.031 Uiso 1 1 calc R
H47B H 0.3340 0.1316 0.4781 0.031 Uiso 1 1 calc R
H47C H 0.3864 0.2156 0.4556 0.031 Uiso 1 1 calc R
C48 C 0.36824(14) -0.2243(3) 0.3344(2) 0.0239(8) Uani 1 1 d .
H48A H 0.3626 -0.2332 0.2713 0.036 Uiso 1 1 calc R
H48B H 0.3278 -0.2228 0.3580 0.036 Uiso 1 1 calc R
H48C H 0.3925 -0.2851 0.3598 0.036 Uiso 1 1 calc R
C49 C 0.49669(15) -0.2004(3) 0.2968(2) 0.0317(9) Uani 1 1 d .
H49A H 0.5364 -0.1745 0.2795 0.048 Uiso 1 1 calc R
H49B H 0.4716 -0.2270 0.2456 0.048 Uiso 1 1 calc R
H49C H 0.5036 -0.2594 0.3389 0.048 Uiso 1 1 calc R
B50 B 0.17321(14) -0.0943(3) 0.3681(2) 0.0130(7) Uani 1 1 d .
C50 C 0.50470(14) 0.1692(3) 0.4319(2) 0.0271(8) Uani 1 1 d .
H50A H 0.4841 0.2336 0.4061 0.041 Uiso 1 1 calc R
H50B H 0.5461 0.1632 0.4118 0.041 Uiso 1 1 calc R
H50C H 0.5079 0.1756 0.4952 0.041 Uiso 1 1 calc R
N51 N 0.11982(10) -0.1336(2) 0.32270(15) 0.0144(5) Uani 1 1 d .
Si52 Si 0.04802(4) -0.07861(7) 0.34745(5) 0.01557(18) Uani 1 1 d .
C53 C 0.02920(14) -0.1280(3) 0.4549(2) 0.0233(7) Uani 1 1 d .
H53A H 0.0335 -0.2071 0.4573 0.035 Uiso 1 1 calc R
H53B H -0.0134 -0.1081 0.4642 0.035 Uiso 1 1 calc R
H53C H 0.0574 -0.0951 0.5002 0.035 Uiso 1 1 calc R
C54 C -0.01530(13) -0.1227(3) 0.2665(2) 0.0253(8) Uani 1 1 d .
H54A H -0.0086 -0.0921 0.2097 0.038 Uiso 1 1 calc R
H54B H -0.0549 -0.0972 0.2845 0.038 Uiso 1 1 calc R
H54C H -0.0157 -0.2020 0.2628 0.038 Uiso 1 1 calc R
C55 C 0.05458(14) 0.0713(3) 0.3467(2) 0.0213(7) Uani 1 1 d .
H55A H 0.0882 0.0939 0.3891 0.032 Uiso 1 1 calc R
H55B H 0.0157 0.1034 0.3620 0.032 Uiso 1 1 calc R
H55C H 0.0633 0.0957 0.2888 0.032 Uiso 1 1 calc R
Si56 Si 0.12696(4) -0.25349(7) 0.26092(6) 0.01871(19) Uani 1 1 d .
C57 C 0.20960(14) -0.2879(3) 0.2572(2) 0.0244(8) Uani 1 1 d .
H57A H 0.2325 -0.2230 0.2423 0.037 Uiso 1 1 calc R
H57B H 0.2139 -0.3439 0.2133 0.037 Uiso 1 1 calc R
H57C H 0.2261 -0.3149 0.3140 0.037 Uiso 1 1 calc R
C58 C 0.08659(14) -0.3649(3) 0.3148(2) 0.0276(8) Uani 1 1 d .
H58A H 0.1045 -0.3729 0.3748 0.041 Uiso 1 1 calc R
H58B H 0.0915 -0.4329 0.2834 0.041 Uiso 1 1 calc R
H58C H 0.0426 -0.3475 0.3147 0.041 Uiso 1 1 calc R
C59 C 0.09524(15) -0.2331(3) 0.1467(2) 0.0290(8) Uani 1 1 d .
H59A H 0.0507 -0.2197 0.1451 0.044 Uiso 1 1 calc R
H59B H 0.1028 -0.2981 0.1128 0.044 Uiso 1 1 calc R
H59C H 0.1155 -0.1707 0.1221 0.044 Uiso 1 1 calc R

loop_
_atom_site_aniso_label
_atom_site_aniso_U_11
_atom_site_aniso_U_22
_atom_site_aniso_U_33
_atom_site_aniso_U_23
_atom_site_aniso_U_13
_atom_site_aniso_U_12
Pt1 0.01119(6) 0.01388(7) 0.01413(6) 0.00215(5) 0.00221(4) -0.00023(5)
Fe1 0.0118(2) 0.0158(3) 0.0133(2) 0.00079(19) 0.00163(16) -0.00023(17)
C1 0.0177(15) 0.0197(19) 0.0200(16) -0.0007(15) 0.0069(13) 0.0014(13)
O2 0.0187(11) 0.0435(17) 0.0190(11) -0.0026(11) -0.0044(10) 0.0014(10)
C3 0.0173(15) 0.025(2) 0.0141(14) 0.0003(15) -0.0014(12) -0.0043(14)
O4 0.0213(12) 0.0403(16) 0.0283(13) -0.0147(13) 0.0032(10) 0.0054(11)
C5 0.0195(16) 0.025(2) 0.0162(15) 0.0055(15) 0.0012(13) 0.0014(14)
O6 0.0372(14) 0.0227(15) 0.0329(13) 0.0081(12) -0.0012(11) -0.0066(11)
P10 0.0124(4) 0.0135(4) 0.0143(4) 0.0021(3) 0.0021(3) 0.0007(3)
C11 0.0157(14) 0.0134(17) 0.0138(14) 0.0009(13) 0.0055(12) -0.0004(12)
C12 0.0204(16) 0.0171(18) 0.0182(15) 0.0013(14) 0.0070(13) 0.0034(13)
C13 0.0272(17) 0.0165(19) 0.0218(16) -0.0009(15) 0.0047(14) 0.0032(14)
C14 0.0374(19) 0.0162(19) 0.0214(16) -0.0032(15) 0.0019(15) 0.0007(15)
C15 0.0246(17) 0.023(2) 0.0264(17) 0.0001(16) -0.0022(14) -0.0012(14)
C16 0.0216(16) 0.0160(18) 0.0220(16) -0.0004(14) -0.0008(13) 0.0028(13)
C21 0.0126(14) 0.0187(18) 0.0180(15) 0.0040(14) 0.0039(12) 0.0035(12)
C22 0.0185(15) 0.0185(19) 0.0279(17) 0.0051(15) 0.0112(13) 0.0021(13)
C23 0.0195(16) 0.026(2) 0.038(2) 0.0071(18) 0.0152(15) 0.0040(14)
C24 0.0232(17) 0.029(2) 0.0330(19) 0.0026(18) 0.0108(15) 0.0100(15)
C25 0.0234(17) 0.016(2) 0.052(2) -0.0016(18) 0.0135(16) 0.0067(14)
C26 0.0221(17) 0.0122(18) 0.046(2) -0.0012(17) 0.0138(15) 0.0015(13)
C31 0.0144(14) 0.0179(18) 0.0139(14) -0.0018(13) 0.0001(12) 0.0041(12)
C32 0.0164(15) 0.0211(19) 0.0186(15) 0.0028(14) 0.0028(12) 0.0023(13)
C33 0.0153(15) 0.040(2) 0.0221(17) 0.0014(17) -0.0005(13) 0.0008(15)
C34 0.0187(16) 0.046(2) 0.0209(16) 0.0052(17) -0.0033(14) 0.0091(15)
C35 0.0263(18) 0.043(2) 0.0140(15) 0.0045(16) 0.0025(14) 0.0051(16)
C36 0.0173(15) 0.030(2) 0.0164(15) 0.0071(15) 0.0057(13) 0.0019(14)
B40 0.0163(16) 0.015(2) 0.0143(16) -0.0008(15) -0.0025(14) -0.0016(14)
C41 0.0143(14) 0.0178(18) 0.0120(14) 0.0035(13) 0.0005(12) 0.0024(12)
C42 0.0144(14) 0.0213(19) 0.0144(14) 0.0039(14) 0.0005(12) 0.0017(13)
C43 0.0170(15) 0.029(2) 0.0154(15) 0.0033(15) 0.0027(12) 0.0057(14)
C44 0.0128(14) 0.035(2) 0.0196(15) 0.0097(16) 0.0044(12) 0.0010(14)
C45 0.0155(15) 0.024(2) 0.0160(15) 0.0076(15) -0.0039(12) -0.0029(13)
C46 0.0184(15) 0.0180(18) 0.0147(14) 0.0055(14) 0.0006(12) -0.0002(13)
C47 0.0199(16) 0.0210(19) 0.0206(16) 0.0005(15) -0.0016(13) -0.0040(13)
C48 0.0176(16) 0.024(2) 0.0302(18) -0.0047(16) 0.0026(14) 0.0030(14)
C49 0.0203(17) 0.044(2) 0.0316(19) -0.0050(18) 0.0060(15) 0.0110(16)
B50 0.0123(15) 0.0114(19) 0.0161(16) 0.0011(15) 0.0059(13) 0.0045(13)
C50 0.0203(16) 0.032(2) 0.0284(18) 0.0071(17) -0.0012(14) -0.0095(15)
N51 0.0141(12) 0.0149(15) 0.0143(12) 0.0012(11) 0.0018(10) -0.0003(10)
Si52 0.0126(4) 0.0168(5) 0.0173(4) 0.0006(4) 0.0010(3) 0.0008(3)
C53 0.0202(16) 0.025(2) 0.0253(17) 0.0028(16) 0.0053(14) 0.0000(14)
C54 0.0168(16) 0.027(2) 0.0314(18) -0.0018(16) -0.0017(14) 0.0019(14)
C55 0.0228(16) 0.023(2) 0.0186(16) -0.0003(15) 0.0038(13) 0.0047(14)
Si56 0.0166(4) 0.0146(5) 0.0247(5) -0.0039(4) 0.0003(4) -0.0020(3)
C57 0.0241(17) 0.0144(19) 0.0356(19) -0.0086(16) 0.0076(15) 0.0021(13)
C58 0.0220(17) 0.0174(19) 0.042(2) 0.0020(17) -0.0037(15) -0.0044(14)
C59 0.0339(19) 0.029(2) 0.0240(17) -0.0105(17) -0.0002(15) -0.0014(16)

loop_
_atom_type_symbol
_atom_type_description
_atom_type_scat_dispersion_real
_atom_type_scat_dispersion_imag
_atom_type_scat_source
C C 0.0033 0.0016 'International Tables Vol C Tables 4.2.6.8 and 6.1.1.4'
H H 0.0000 0.0000 'International Tables Vol C Tables 4.2.6.8 and 6.1.1.4'
B B 0.0013 0.0007 'International Tables Vol C Tables 4.2.6.8 and 6.1.1.4'
N N 0.0061 0.0033 'International Tables Vol C Tables 4.2.6.8 and 6.1.1.4'
O O 0.0106 0.0060 'International Tables Vol C Tables 4.2.6.8 and 6.1.1.4'
Si Si 0.0817 0.0704 'International Tables Vol C Tables 4.2.6.8 and 6.1.1.4'
P P 0.1023 0.0942 'International Tables Vol C Tables 4.2.6.8 and 6.1.1.4'
Fe Fe 0.3463 0.8444 'International Tables Vol C Tables 4.2.6.8 and 6.1.1.4'
Pt Pt -1.7033 8.3905 'International Tables Vol C Tables 4.2.6.8 and 6.1.1.4'

loop_
_geom_angle_atom_site_label_1
_geom_angle_atom_site_label_2
_geom_angle_atom_site_label_3
_geom_angle
B40 Pt1 B50 91.09(14)
B40 Pt1 P10 122.75(11)
B50 Pt1 P10 140.90(9)
B40 Pt1 Fe1 47.94(11)
B50 Pt1 Fe1 47.96(9)
P10 Pt1 Fe1 170.49(2)
C5 Fe1 C1 98.75(14)
C5 Fe1 C3 108.54(15)
C1 Fe1 C3 99.35(14)
C5 Fe1 B40 120.68(15)
C1 Fe1 B40 73.42(14)
C3 Fe1 B40 130.77(15)
C5 Fe1 B50 81.22(14)
C1 Fe1 B50 168.81(14)
C3 Fe1 B50 91.20(14)
B40 Fe1 B50 96.88(15)
C5 Fe1 Pt1 122.58(10)
C1 Fe1 Pt1 120.91(11)
C3 Fe1 Pt1 104.14(11)
B40 Fe1 Pt1 50.26(10)
B50 Fe1 Pt1 51.98(11)
O2 C1 Fe1 178.0(3)
O4 C3 Fe1 179.0(3)
O6 C5 Fe1 178.9(3)
C11 P10 C31 106.85(14)
C11 P10 C21 104.96(14)
C31 P10 C21 106.73(14)
C11 P10 Pt1 112.24(10)
C31 P10 Pt1 114.09(11)
C21 P10 Pt1 111.38(10)
C12 C11 C16 108.7(2)
C12 C11 P10 111.9(2)
C16 C11 P10 110.3(2)
C12 C11 H11 108.6
C16 C11 H11 108.6
P10 C11 H11 108.6
C13 C12 C11 111.7(2)
C13 C12 H12A 109.3
C11 C12 H12A 109.3
C13 C12 H12B 109.3
C11 C12 H12B 109.3
H12A C12 H12B 107.9
C12 C13 C14 111.9(3)
C12 C13 H13A 109.2
C14 C13 H13A 109.2
C12 C13 H13B 109.2
C14 C13 H13B 109.2
H13A C13 H13B 107.9
C15 C14 C13 110.8(3)
C15 C14 H14A 109.5
C13 C14 H14A 109.5
C15 C14 H14B 109.5
C13 C14 H14B 109.5
H14A C14 H14B 108.1
C16 C15 C14 111.5(3)
C16 C15 H15A 109.3
C14 C15 H15A 109.3
C16 C15 H15B 109.3
C14 C15 H15B 109.3
H15A C15 H15B 108.0
C15 C16 C11 111.7(3)
C15 C16 H16A 109.3
C11 C16 H16A 109.3
C15 C16 H16B 109.3
C11 C16 H16B 109.3
H16A C16 H16B 107.9
C22 C21 C26 110.0(3)
C22 C21 P10 117.0(2)
C26 C21 P10 110.8(2)
C22 C21 H21 106.1
C26 C21 H21 106.1
P10 C21 H21 106.1
C21 C22 C23 110.7(3)
C21 C22 H22A 109.5
C23 C22 H22A 109.5
C21 C22 H22B 109.5
C23 C22 H22B 109.5
H22A C22 H22B 108.1
C24 C23 C22 111.2(3)
C24 C23 H23A 109.4
C22 C23 H23A 109.4
C24 C23 H23B 109.4
C22 C23 H23B 109.4
H23A C23 H23B 108.0
C23 C24 C25 111.0(3)
C23 C24 H24A 109.4
C25 C24 H24A 109.4
C23 C24 H24B 109.4
C25 C24 H24B 109.4
H24A C24 H24B 108.0
C24 C25 C26 110.9(3)
C24 C25 H25A 109.4
C26 C25 H25A 109.4
C24 C25 H25B 109.4
C26 C25 H25B 109.4
H25A C25 H25B 108.0
C25 C26 C21 111.7(3)
C25 C26 H26A 109.3
C21 C26 H26A 109.3
C25 C26 H26B 109.3
C21 C26 H26B 109.3
H26A C26 H26B 107.9
C36 C31 C32 110.4(2)
C36 C31 P10 115.8(2)
C32 C31 P10 112.1(2)
C36 C31 H31 105.9
C32 C31 H31 105.9
P10 C31 H31 105.9
C33 C32 C31 111.3(2)
C33 C32 H32A 109.4
C31 C32 H32A 109.4
C33 C32 H32B 109.4
C31 C32 H32B 109.4
H32A C32 H32B 108.0
C34 C33 C32 111.1(3)
C34 C33 H33A 109.4
C32 C33 H33A 109.4
C34 C33 H33B 109.4
C32 C33 H33B 109.4
H33A C33 H33B 108.0
C35 C34 C33 111.1(3)
C35 C34 H34A 109.4
C33 C34 H34A 109.4
C35 C34 H34B 109.4
C33 C34 H34B 109.4
H34A C34 H34B 108.0
C34 C35 C36 110.8(3)
C34 C35 H35A 109.5
C36 C35 H35A 109.5
C34 C35 H35B 109.5
C36 C35 H35B 109.5
H35A C35 H35B 108.1
C31 C36 C35 111.7(3)
C31 C36 H36A 109.3
C35 C36 H36A 109.3
C31 C36 H36B 109.3
C35 C36 H36B 109.3
H36A C36 H36B 107.9
C41 B40 Fe1 155.0(2)
C41 B40 Pt1 123.2(2)
Fe1 B40 Pt1 81.80(14)
C46 C41 C42 119.5(3)
C46 C41 B40 120.8(3)
C42 C41 B40 119.7(3)
C43 C42 C41 119.7(3)
C43 C42 C48 119.6(3)
C41 C42 C48 120.7(3)
C44 C43 C42 118.9(3)
C44 C43 C49 120.4(3)
C42 C43 C49 120.7(3)
C43 C44 C45 122.9(3)
C43 C44 H44 118.6
C45 C44 H44 118.6
C44 C45 C46 118.6(3)
C44 C45 C50 120.4(3)
C46 C45 C50 121.0(3)
C45 C46 C41 120.2(3)
C45 C46 C47 119.6(3)
C41 C46 C47 120.1(3)
C46 C47 H47A 109.5
C46 C47 H47B 109.5
H47A C47 H47B 109.5
C46 C47 H47C 109.5
H47A C47 H47C 109.5
H47B C47 H47C 109.5
C42 C48 H48A 109.5
C42 C48 H48B 109.5
H48A C48 H48B 109.5
C42 C48 H48C 109.5
H48A C48 H48C 109.5
H48B C48 H48C 109.5
C43 C49 H49A 109.5
C43 C49 H49B 109.5
H49A C49 H49B 109.5
C43 C49 H49C 109.5
H49A C49 H49C 109.5
H49B C49 H49C 109.5
N51 B50 Fe1 153.7(3)
N51 B50 Pt1 126.2(2)
Fe1 B50 Pt1 80.06(13)
C45 C50 H50A 109.5
C45 C50 H50B 109.5
H50A C50 H50B 109.5
C45 C50 H50C 109.5
H50A C50 H50C 109.5
H50B C50 H50C 109.5
B50 N51 Si52 118.0(2)
B50 N51 Si56 117.1(2)
Si52 N51 Si56 123.60(14)
N51 Si52 C53 109.49(13)
N51 Si52 C55 108.09(13)
C53 Si52 C55 110.91(15)
N51 Si52 C54 110.96(14)
C53 Si52 C54 107.53(15)
C55 Si52 C54 109.87(15)
Si52 C53 H53A 109.5
Si52 C53 H53B 109.5
H53A C53 H53B 109.5
Si52 C53 H53C 109.5
H53A C53 H53C 109.5
H53B C53 H53C 109.5
Si52 C54 H54A 109.5
Si52 C54 H54B 109.5
H54A C54 H54B 109.5
Si52 C54 H54C 109.5
H54A C54 H54C 109.5
H54B C54 H54C 109.5
Si52 C55 H55A 109.5
Si52 C55 H55B 109.5
H55A C55 H55B 109.5
Si52 C55 H55C 109.5
H55A C55 H55C 109.5
H55B C55 H55C 109.5
N51 Si56 C57 109.66(13)
N51 Si56 C59 110.91(15)
C57 Si56 C59 106.55(16)
N51 Si56 C58 107.88(15)
C57 Si56 C58 109.86(16)
C59 Si56 C58 111.97(16)
Si56 C57 H57A 109.5
Si56 C57 H57B 109.5
H57A C57 H57B 109.5
Si56 C57 H57C 109.5
H57A C57 H57C 109.5
H57B C57 H57C 109.5
Si56 C58 H58A 109.5
Si56 C58 H58B 109.5
H58A C58 H58B 109.5
Si56 C58 H58C 109.5
H58A C58 H58C 109.5
H58B C58 H58C 109.5
Si56 C59 H59A 109.5
Si56 C59 H59B 109.5
H59A C59 H59B 109.5
Si56 C59 H59C 109.5
H59A C59 H59C 109.5
H59B C59 H59C 109.5

loop_
_geom_bond_atom_site_label_1
_geom_bond_atom_site_label_2
_geom_bond_distance
Pt1 B40 2.004(3)
Pt1 B50 2.063(4)
Pt1 P10 2.3250(16)
Pt1 Fe1 2.5789(17)
Fe1 C5 1.764(4)
Fe1 C1 1.775(3)
Fe1 C3 1.781(3)
Fe1 B40 1.934(4)
Fe1 B50 1.945(3)
C1 O2 1.152(3)
C3 O4 1.157(4)
C5 O6 1.154(4)
P10 C11 1.839(3)
P10 C31 1.855(3)
P10 C21 1.858(3)
C11 C12 1.538(4)
C11 C16 1.542(4)
C11 H11 1.0000
C12 C13 1.520(4)
C12 H12A 0.9900
C12 H12B 0.9900
C13 C14 1.523(4)
C13 H13A 0.9900
C13 H13B 0.9900
C14 C15 1.515(4)
C14 H14A 0.9900
C14 H14B 0.9900
C15 C16 1.515(4)
C15 H15A 0.9900
C15 H15B 0.9900
C16 H16A 0.9900
C16 H16B 0.9900
C21 C22 1.519(4)
C21 C26 1.532(4)
C21 H21 1.0000
C22 C23 1.531(4)
C22 H22A 0.9900
C22 H22B 0.9900
C23 C24 1.510(5)
C23 H23A 0.9900
C23 H23B 0.9900
C24 C25 1.520(5)
C24 H24A 0.9900
C24 H24B 0.9900
C25 C26 1.525(4)
C25 H25A 0.9900
C25 H25B 0.9900
C26 H26A 0.9900
C26 H26B 0.9900
C31 C36 1.527(4)
C31 C32 1.536(4)
C31 H31 1.0000
C32 C33 1.534(4)
C32 H32A 0.9900
C32 H32B 0.9900
C33 C34 1.519(5)
C33 H33A 0.9900
C33 H33B 0.9900
C34 C35 1.519(4)
C34 H34A 0.9900
C34 H34B 0.9900
C35 C36 1.532(4)
C35 H35A 0.9900
C35 H35B 0.9900
C36 H36A 0.9900
C36 H36B 0.9900
B40 C41 1.552(4)
C41 C46 1.414(4)
C41 C42 1.417(4)
C42 C43 1.402(4)
C42 C48 1.505(4)
C43 C44 1.383(5)
C43 C49 1.512(5)
C44 C45 1.386(5)
C44 H44 0.9500
C45 C46 1.395(4)
C45 C50 1.505(4)
C46 C47 1.505(4)
C47 H47A 0.9800
C47 H47B 0.9800
C47 H47C 0.9800
C48 H48A 0.9800
C48 H48B 0.9800
C48 H48C 0.9800
C49 H49A 0.9800
C49 H49B 0.9800
C49 H49C 0.9800
B50 N51 1.393(4)
C50 H50A 0.9800
C50 H50B 0.9800
C50 H50C 0.9800
N51 Si52 1.774(3)
N51 Si56 1.775(3)
Si52 C53 1.849(3)
Si52 C55 1.855(4)
Si52 C54 1.863(3)
C53 H53A 0.9800
C53 H53B 0.9800
C53 H53C 0.9800
C54 H54A 0.9800
C54 H54B 0.9800
C54 H54C 0.9800
C55 H55A 0.9800
C55 H55B 0.9800
C55 H55C 0.9800
Si56 C57 1.852(3)
Si56 C59 1.860(3)
Si56 C58 1.865(3)
C57 H57A 0.9800
C57 H57B 0.9800
C57 H57C 0.9800
C58 H58A 0.9800
C58 H58B 0.9800
C58 H58C 0.9800
C59 H59A 0.9800
C59 H59B 0.9800
C59 H59C 0.9800

loop_
_geom_torsion_atom_site_label_1
_geom_torsion_atom_site_label_2
_geom_torsion_atom_site_label_3
_geom_torsion_atom_site_label_4
_geom_torsion
B40 Pt1 Fe1 C5 -104.84(18)
B50 Pt1 Fe1 C5 43.14(17)
B40 Pt1 Fe1 C1 21.53(18)
B50 Pt1 Fe1 C1 169.50(17)
B40 Pt1 Fe1 C3 131.78(17)
B50 Pt1 Fe1 C3 -80.24(17)
B50 Pt1 Fe1 B40 147.98(19)
B40 Pt1 Fe1 B50 -147.98(19)
B40 Pt1 P10 C11 -82.12(16)
B50 Pt1 P10 C11 132.09(17)
B40 Pt1 P10 C31 156.15(17)
B50 Pt1 P10 C31 10.36(19)
B40 Pt1 P10 C21 35.25(17)
B50 Pt1 P10 C21 -110.55(19)
C31 P10 C11 C12 63.9(2)
C21 P10 C11 C12 177.0(2)
Pt1 P10 C11 C12 -61.9(2)
C31 P10 C11 C16 -175.0(2)
C21 P10 C11 C16 -61.9(2)
Pt1 P10 C11 C16 59.2(2)
C16 C11 C12 C13 55.8(3)
P10 C11 C12 C13 177.8(2)
C11 C12 C13 C14 -55.9(3)
C12 C13 C14 C15 54.5(4)
C13 C14 C15 C16 -55.2(4)
C14 C15 C16 C11 57.5(4)
C12 C11 C16 C15 -56.7(3)
P10 C11 C16 C15 -179.7(2)
C11 P10 C21 C22 -38.2(3)
C31 P10 C21 C22 74.9(3)
Pt1 P10 C21 C22 -159.9(2)
C11 P10 C21 C26 -165.4(2)
C31 P10 C21 C26 -52.3(3)
Pt1 P10 C21 C26 72.9(2)
C26 C21 C22 C23 -56.5(3)
P10 C21 C22 C23 175.9(2)
C21 C22 C23 C24 57.6(4)
C22 C23 C24 C25 -56.6(4)
C23 C24 C25 C26 55.3(4)
C24 C25 C26 C21 -55.4(4)
C22 C21 C26 C25 56.0(4)
P10 C21 C26 C25 -173.1(2)
C11 P10 C31 C36 34.6(3)
C21 P10 C31 C36 -77.2(3)
Pt1 P10 C31 C36 159.30(19)
C11 P10 C31 C32 -93.3(2)
C21 P10 C31 C32 154.8(2)
Pt1 P10 C31 C32 31.3(3)
C36 C31 C32 C33 54.7(4)
P10 C31 C32 C33 -174.6(2)
C31 C32 C33 C34 -55.6(4)
C32 C33 C34 C35 56.5(4)
C33 C34 C35 C36 -56.7(4)
C32 C31 C36 C35 -55.2(3)
P10 C31 C36 C35 176.0(2)
C34 C35 C36 C31 56.4(4)
C5 Fe1 B40 C41 -68.9(6)
C1 Fe1 B40 C41 21.5(6)
C3 Fe1 B40 C41 109.6(6)
B50 Fe1 B40 C41 -152.8(6)
Pt1 Fe1 B40 C41 -177.7(7)
C5 Fe1 B40 Pt1 108.73(15)
C1 Fe1 B40 Pt1 -160.82(16)
C3 Fe1 B40 Pt1 -72.70(18)
B50 Fe1 B40 Pt1 24.88(15)
B50 Pt1 B40 C41 155.6(3)
P10 Pt1 B40 C41 -3.6(3)
Fe1 Pt1 B40 C41 178.8(3)
B50 Pt1 B40 Fe1 -23.20(13)
P10 Pt1 B40 Fe1 177.57(4)
Fe1 B40 C41 C46 -93.0(6)
Pt1 B40 C41 C46 89.8(3)
Fe1 B40 C41 C42 89.7(6)
Pt1 B40 C41 C42 -87.5(3)
C46 C41 C42 C43 -3.5(4)
B40 C41 C42 C43 173.8(3)
C46 C41 C42 C48 173.8(3)
B40 C41 C42 C48 -8.9(4)
C41 C42 C43 C44 -0.6(4)
C48 C42 C43 C44 -178.0(3)
C41 C42 C43 C49 176.9(3)
C48 C42 C43 C49 -0.4(4)
C42 C43 C44 C45 4.0(5)
C49 C43 C44 C45 -173.6(3)
C43 C44 C45 C46 -3.1(4)
C43 C44 C45 C50 176.8(3)
C44 C45 C46 C41 -1.3(4)
C50 C45 C46 C41 178.8(3)
C44 C45 C46 C47 175.6(3)
C50 C45 C46 C47 -4.2(4)
C42 C41 C46 C45 4.5(4)
B40 C41 C46 C45 -172.8(3)
C42 C41 C46 C47 -172.4(3)
B40 C41 C46 C47 10.3(4)
C5 Fe1 B50 N51 36.1(6)
C1 Fe1 B50 N51 126.8(7)
C3 Fe1 B50 N51 -72.5(6)
B40 Fe1 B50 N51 156.2(6)
Pt1 Fe1 B50 N51 -179.5(6)
C5 Fe1 B50 Pt1 -144.34(13)
C1 Fe1 B50 Pt1 -53.7(8)
C3 Fe1 B50 Pt1 107.09(14)
B40 Fe1 B50 Pt1 -24.25(14)
B40 Pt1 B50 N51 -157.1(3)
P10 Pt1 B50 N51 -5.3(4)
Fe1 Pt1 B50 N51 179.7(3)
B40 Pt1 B50 Fe1 23.19(13)
P10 Pt1 B50 Fe1 174.96(5)
Fe1 B50 N51 Si52 73.9(6)
Pt1 B50 N51 Si52 -105.5(3)
Fe1 B50 N51 Si56 -93.4(6)
Pt1 B50 N51 Si56 87.2(3)
B50 N51 Si52 C53 -72.0(3)
Si56 N51 Si52 C53 94.46(19)
B50 N51 Si52 C55 49.0(3)
Si56 N51 Si52 C55 -144.61(16)
B50 N51 Si52 C54 169.5(2)
Si56 N51 Si52 C54 -24.1(2)
B50 N51 Si56 C57 -9.3(3)
Si52 N51 Si56 C57 -175.83(16)
B50 N51 Si56 C59 -126.7(2)
Si52 N51 Si56 C59 66.8(2)
B50 N51 Si56 C58 110.3(2)
Si52 N51 Si56 C58 -56.20(19)
